data_9015932
loop_
_publ_author_name
'Chen, B.'
'Walker, D.'
'Suard, E.'
'Scott, B.'
'Mercey, B.'
'Hervieu, M.'
'Raveau, B.'

_publ_section_title
;
 High pressure synthesis of Nd Cu O3-d perovskites (0<d<0.5)
 _cod_database_code 1001664
;
_journal_name_full 'Inorganic Chemistry'
_journal_page_first 2077
_journal_page_last 2083
_journal_paper_doi 10.1021/ic00112a020
_journal_volume 34
_journal_year 1995
_chemical_formula_sum 'Cu5 Nd5 O13'
_space_group_IT_number 10
_symmetry_space_group_name_Hall '-P 2'
_symmetry_space_group_name_H-M 'P 1 1 2/m'
_cell_angle_alpha 90
_cell_angle_beta 90
_cell_angle_gamma 90.45
_cell_length_a 8.560
_cell_length_b 8.534
_cell_length_c 3.777
_cell_formula_units_Z 1
_cell_volume 275.905
_database_code_amcsd 0012712
_exptl_crystal_density_diffrn 7.505
_cod_duplicate_entry 1001664
_cod_original_formula_sum 'Nd5 Cu5 O13'
_cod_database_code 9015932
_amcsd_formula_title 'Cu Nd O2.6'

loop_
_space_group_symop_operation_xyz
x,y,z
-x,-y,z
x,y,-z
-x,-y,-z

loop_
_atom_site_label
_atom_site_fract_x
_atom_site_fract_y
_atom_site_fract_z
Nd1 0.50000 0.50000 0.50000
Nd2 0.13690 0.72930 0.50000
Nd3 0.27320 0.14590 0.50000
Cu1 0.00000 0.00000 0.00000
Cu2 0.16600 0.42000 0.00000
Cu3 0.42900 0.83000 0.00000
O1 0.07500 0.15900 0.00000
O2 0.36600 0.28100 0.00000
O3 0.28100 0.61100 0.00000
O4 0.23900 0.94300 0.00000
O5 0.15400 0.42400 0.50000
O6 0.39600 0.82400 0.50000
O7 0.00000 0.00000 0.50000

loop_
_cod_related_entry_id
_cod_related_entry_database
_cod_related_entry_code
1 AMCSD 0012712
